data_4021105
loop_
_publ_author_name
'Gon-Ann Lee'
'Chih-Yi Chang'

_publ_section_title
;
 Novel Ene Trimerization of 1-Phenylcyclopropene
;
_journal_name_full 'Journal of Organic Chemistry'
_journal_page_first 8949
_journal_page_last 8951
_journal_paper_doi 10.1021/jo048889f
_journal_volume 69
_journal_year 2004
_chemical_formula_sum 'C32 H30'
_chemical_formula_weight 414.57
_space_group_IT_number 19
_symmetry_cell_setting orthorhombic
_symmetry_space_group_name_Hall 'P 2ac 2ab'
_symmetry_space_group_name_H-M 'P 21 21 21'
_cell_angle_alpha 90
_cell_angle_beta 90
_cell_angle_gamma 90
_cell_formula_units_Z 4
_cell_length_a 8.5785(8)
_cell_length_b 14.193(3)
_cell_length_c 19.420(3)
_cell_measurement_temperature 298(2)
_cell_volume 2364.4(7)
_diffrn_ambient_temperature 298(2)
_exptl_crystal_density_diffrn 1.167
_cod_depositor_comments
;
The following automatic conversions were performed:
'_symmetry_cell_setting' value 'Orthorhombic' changed to 'orthorhombic'
according to '/home/saulius/struct/CIF-dictionaries/cif_core.dic'
dictionary named 'cif_core.dic' version 2.4.1 from 2010-06-29.

Automatic conversion script
Id: cif_fix_enum 1527 2010-12-29 10:47:43Z saulius 
;
_cod_database_code 4021105

loop_
_symmetry_equiv_pos_as_xyz
'x, y, z'
'-x+1/2, -y, z+1/2'
'-x, y+1/2, -z+1/2'
'x+1/2, -y+1/2, -z'

loop_
_atom_site_label
_atom_site_type_symbol
_atom_site_fract_x
_atom_site_fract_y
_atom_site_fract_z
_atom_site_U_iso_or_equiv
_atom_site_adp_type
_atom_site_occupancy
_atom_site_symmetry_multiplicity
_atom_site_calc_flag
_atom_site_refinement_flags
_atom_site_disorder_assembly
_atom_site_disorder_group
C1 C 0.2546(3) 0.22881(16) 0.24191(13) 0.0429(6) Uani 1 1 d . . .
C2 C 0.0825(3) 0.23298(16) 0.22368(12) 0.0424(6) Uani 1 1 d . . .
C3 C 0.1627(3) 0.13792(16) 0.23342(12) 0.0434(6) Uani 1 1 d . . .
C4 C 0.1963(3) 0.07312(16) 0.17467(13) 0.0434(6) Uani 1 1 d . . .
C5 C 0.2772(3) -0.02052(17) 0.18416(14) 0.0481(6) Uani 1 1 d . . .
C6 C 0.1082(3) -0.01743(18) 0.16421(17) 0.0536(7) Uani 1 1 d . . .
C7 C 0.3748(3) 0.25936(17) 0.19128(13) 0.0448(6) Uani 1 1 d . . .
C8 C 0.4576(3) 0.35135(18) 0.20515(13) 0.0493(6) Uani 1 1 d . . .
C9 C 0.5436(3) 0.2591(2) 0.21137(19) 0.0609(7) Uani 1 1 d . . .
C10 C 0.0314(3) 0.27092(17) 0.15549(12) 0.0457(6) Uani 1 1 d . . .
C11 C 0.0714(4) 0.36260(19) 0.13690(14) 0.0586(7) Uani 1 1 d . . .
C12 C 0.0249(5) 0.3994(3) 0.07405(19) 0.0820(10) Uani 1 1 d . . .
C13 C -0.0626(5) 0.3461(3) 0.02995(19) 0.0905(12) Uani 1 1 d . . .
C14 C -0.1065(5) 0.2562(3) 0.04735(16) 0.0810(10) Uani 1 1 d . . .
C15 C -0.0587(4) 0.2185(2) 0.10997(15) 0.0610(8) Uani 1 1 d . . .
C16 C 0.3986(3) -0.05208(17) 0.13454(13) 0.0495(6) Uani 1 1 d . . .
C17 C 0.3780(4) -0.1327(2) 0.09492(16) 0.0660(8) Uani 1 1 d . . .
C18 C 0.4920(6) -0.1620(3) 0.04928(18) 0.0855(12) Uani 1 1 d . . .
C19 C 0.6287(6) -0.1126(3) 0.04349(19) 0.0870(12) Uani 1 1 d . . .
C20 C 0.6520(4) -0.0327(3) 0.08270(19) 0.0830(10) Uani 1 1 d . . .
C21 C 0.5377(4) -0.0028(2) 0.12747(16) 0.0655(8) Uani 1 1 d . . .
C22 C 0.4893(3) 0.42039(17) 0.14967(12) 0.0475(6) Uani 1 1 d . . .
C23 C 0.5399(5) 0.3952(2) 0.08522(15) 0.0700(9) Uani 1 1 d . . .
C24 C 0.5629(5) 0.4614(2) 0.03390(16) 0.0791(10) Uani 1 1 d . . .
C25 C 0.5350(4) 0.5546(2) 0.04626(15) 0.0661(8) Uani 1 1 d . . .
C26 C 0.4853(4) 0.5819(2) 0.11030(15) 0.0696(9) Uani 1 1 d . . .
C27 C 0.4622(4) 0.51566(19) 0.16115(15) 0.0583(7) Uani 1 1 d . . .
C28 C -0.0895(3) 0.1294(2) 0.28249(18) 0.0611(8) Uani 1 1 d . . .
C29 C 0.1105(4) 0.1569(2) 0.36099(14) 0.0616(8) Uani 1 1 d . . .
C30 C 0.0385(4) 0.2385(2) 0.35211(13) 0.0585(7) Uani 1 1 d . . .
C31 C 0.0788(3) 0.0969(2) 0.29832(14) 0.0562(7) Uani 1 1 d . . .
C32 C -0.0419(3) 0.23467(19) 0.28341(14) 0.0518(6) Uani 1 1 d . . .
H1 H 0.288(3) 0.2472(14) 0.2889(12) 0.039(6) Uiso 1 1 d . . .
H4 H 0.221(3) 0.1033(15) 0.1326(13) 0.045(7) Uiso 1 1 d . . .
H5 H 0.298(3) -0.0386(14) 0.2321(12) 0.042(6) Uiso 1 1 d . . .
H6A H 0.078(3) -0.0334(19) 0.1148(14) 0.071(8) Uiso 1 1 d . . .
H6B H 0.037(3) -0.0388(17) 0.1991(14) 0.061(8) Uiso 1 1 d . . .
H7 H 0.355(3) 0.2464(15) 0.1415(12) 0.043(6) Uiso 1 1 d . . .
H8 H 0.422(3) 0.3797(15) 0.2492(12) 0.049(6) Uiso 1 1 d . . .
H9A H 0.570(4) 0.238(2) 0.2586(17) 0.089(10) Uiso 1 1 d . . .
H9B H 0.614(4) 0.243(2) 0.1717(16) 0.076(9) Uiso 1 1 d . . .
H11 H 0.135(3) 0.4023(18) 0.1674(13) 0.059(8) Uiso 1 1 d . . .
H12 H 0.058(5) 0.464(3) 0.0638(17) 0.108(12) Uiso 1 1 d . . .
H13 H -0.093(5) 0.372(3) -0.013(2) 0.129 Uiso 1 1 d . . .
H14 H -0.178(5) 0.211(3) 0.022(2) 0.129 Uiso 1 1 d . . .
H15 H -0.090(3) 0.155(2) 0.1217(13) 0.064(8) Uiso 1 1 d . . .
H17 H 0.284(4) -0.169(2) 0.1033(16) 0.082(10) Uiso 1 1 d . . .
H18 H 0.475(4) -0.218(2) 0.0207(15) 0.078(9) Uiso 1 1 d . . .
H19 H 0.702(4) -0.128(2) 0.0103(17) 0.093 Uiso 1 1 d . . .
H20 H 0.740(4) 0.006(2) 0.0732(18) 0.093 Uiso 1 1 d . . .
H21 H 0.550(4) 0.053(2) 0.1570(15) 0.082(10) Uiso 1 1 d . . .
H23 H 0.556(3) 0.3306(19) 0.0748(13) 0.059(8) Uiso 1 1 d . . .
H24 H 0.592(3) 0.4401(18) -0.0134(14) 0.07 Uiso 1 1 d . . .
H25 H 0.542(4) 0.602(2) 0.0093(15) 0.084(10) Uiso 1 1 d . . .
H26 H 0.457(4) 0.647(2) 0.1211(16) 0.092(10) Uiso 1 1 d . . .
H27 H 0.435(4) 0.5317(19) 0.2073(16) 0.076(9) Uiso 1 1 d . . .
H28A H -0.131(3) 0.1068(19) 0.2354(14) 0.070(9) Uiso 1 1 d . . .
H28B H -0.161(4) 0.114(2) 0.3150(16) 0.071(9) Uiso 1 1 d . . .
H29 H 0.182(3) 0.1416(18) 0.3959(14) 0.062(8) Uiso 1 1 d . . .
H30 H 0.052(4) 0.2969(19) 0.3798(14) 0.072(9) Uiso 1 1 d . . .
H31 H 0.104(3) 0.0314(18) 0.3046(13) 0.067(8) Uiso 1 1 d . . .
H32 H -0.126(3) 0.2784(15) 0.2734(13) 0.053(7) Uiso 1 1 d . . .

loop_
_atom_site_aniso_label
_atom_site_aniso_U_11
_atom_site_aniso_U_22
_atom_site_aniso_U_33
_atom_site_aniso_U_23
_atom_site_aniso_U_13
_atom_site_aniso_U_12
C1 0.0387(13) 0.0448(13) 0.0451(14) -0.0003(12) -0.0002(12) -0.0034(12)
C2 0.0396(13) 0.0404(12) 0.0473(13) -0.0009(11) 0.0021(11) 0.0008(11)
C3 0.0401(13) 0.0420(13) 0.0483(13) 0.0049(11) 0.0024(12) 0.0020(11)
C4 0.0446(14) 0.0377(12) 0.0479(14) 0.0020(12) 0.0015(13) 0.0006(12)
C5 0.0554(16) 0.0419(13) 0.0472(15) 0.0056(12) -0.0010(14) 0.0068(13)
C6 0.0532(16) 0.0448(14) 0.0628(17) 0.0016(14) 0.0002(16) -0.0039(14)
C7 0.0391(14) 0.0459(14) 0.0494(14) -0.0031(12) 0.0003(12) -0.0027(12)
C8 0.0464(15) 0.0541(14) 0.0473(14) -0.0026(12) 0.0006(13) -0.0093(14)
C9 0.0422(15) 0.0698(18) 0.0708(18) 0.0115(17) -0.0014(16) 0.0010(15)
C10 0.0398(13) 0.0469(13) 0.0503(13) -0.0005(12) 0.0022(13) 0.0110(13)
C11 0.0619(19) 0.0516(15) 0.0624(16) 0.0070(14) 0.0024(16) 0.0108(15)
C12 0.093(3) 0.073(2) 0.080(2) 0.0248(19) 0.007(2) 0.020(2)
C13 0.097(3) 0.110(3) 0.0642(19) 0.016(2) -0.003(2) 0.037(3)
C14 0.078(2) 0.100(3) 0.0655(19) -0.009(2) -0.0191(18) 0.021(2)
C15 0.0585(18) 0.0601(17) 0.0644(17) -0.0052(15) -0.0110(16) 0.0098(16)
C16 0.0604(16) 0.0432(14) 0.0449(13) 0.0079(12) -0.0026(14) 0.0138(14)
C17 0.082(2) 0.0528(17) 0.0636(17) -0.0009(15) 0.0097(19) 0.0062(18)
C18 0.124(4) 0.065(2) 0.0669(19) -0.0066(18) 0.015(2) 0.023(3)
C19 0.103(3) 0.087(3) 0.071(2) 0.014(2) 0.029(2) 0.034(3)
C20 0.071(2) 0.096(3) 0.083(2) 0.007(2) 0.017(2) 0.009(2)
C21 0.0636(19) 0.0679(19) 0.0651(18) 0.0025(16) 0.0034(18) 0.0066(19)
C22 0.0395(14) 0.0527(14) 0.0502(13) -0.0036(12) 0.0002(12) -0.0078(13)
C23 0.097(2) 0.0504(17) 0.0630(17) -0.0047(14) 0.0177(19) 0.0019(19)
C24 0.109(3) 0.073(2) 0.0556(16) 0.0045(16) 0.023(2) 0.006(2)
C25 0.074(2) 0.0610(18) 0.0632(17) 0.0130(16) 0.0038(18) 0.0003(18)
C26 0.084(2) 0.0506(16) 0.0736(19) 0.0026(16) 0.005(2) 0.0013(17)
C27 0.0610(17) 0.0585(17) 0.0554(16) -0.0071(14) 0.0050(16) 0.0032(16)
C28 0.0459(16) 0.0682(19) 0.0693(18) 0.0061(17) 0.0127(16) -0.0064(15)
C29 0.0607(18) 0.078(2) 0.0457(15) 0.0098(15) 0.0075(16) 0.0054(18)
C30 0.0600(17) 0.0657(18) 0.0498(14) -0.0009(15) 0.0123(15) 0.0023(17)
C31 0.0550(17) 0.0521(15) 0.0613(16) 0.0137(14) 0.0121(15) 0.0031(14)
C32 0.0403(14) 0.0556(15) 0.0596(15) 0.0000(14) 0.0043(14) 0.0071(14)

loop_
_geom_bond_atom_site_label_1
_geom_bond_atom_site_label_2
_geom_bond_distance
_geom_bond_site_symmetry_2
_geom_bond_publ_flag
C1 C7 1.489(3) . ?
C1 C2 1.519(3) . ?
C1 C3 1.521(3) . ?
C2 C10 1.495(3) . ?
C2 C3 1.526(3) . ?
C2 C32 1.577(3) . ?
C3 C4 1.494(3) . ?
C3 C31 1.564(3) . ?
C4 C6 1.505(3) . ?
C4 C5 1.510(3) . ?
C5 C16 1.488(4) . ?
C5 C6 1.501(4) . ?
C7 C9 1.500(4) . ?
C7 C8 1.511(3) . ?
C8 C22 1.481(3) . ?
C8 C9 1.507(4) . ?
C10 C15 1.390(4) . ?
C10 C11 1.393(4) . ?
C11 C12 1.386(4) . ?
C12 C13 1.367(6) . ?
C13 C14 1.372(5) . ?
C14 C15 1.390(4) . ?
C16 C21 1.390(4) . ?
C16 C17 1.390(4) . ?
C17 C18 1.384(5) . ?
C18 C19 1.372(6) . ?
C19 C20 1.380(5) . ?
C20 C21 1.378(4) . ?
C22 C23 1.372(4) . ?
C22 C27 1.390(4) . ?
C23 C24 1.383(4) . ?
C24 C25 1.365(4) . ?
C25 C26 1.371(4) . ?
C26 C27 1.377(4) . ?
C28 C31 1.546(4) . ?
C28 C32 1.550(4) . ?
C29 C30 1.323(4) . ?
C29 C31 1.511(4) . ?
C30 C32 1.503(4) . ?

loop_
_cod_related_entry_id
_cod_related_entry_database
_cod_related_entry_code
1 ChemSpider 21176596
